data_7212901
loop_
_publ_author_name
'Durka, Krzysztof'
'Kami\'nski, Rados\/law'
'Luli\'nski, Sergiusz'
'Serwatowski, Janusz'
'Wo\'zniak, Krzysztof'

_publ_section_title
;
 On the nature of the B...N interaction and the conformational flexibility
 of arylboronic azaesters.
;
_journal_issue 40
_journal_name_full 'Physical chemistry chemical physics : PCCP'
_journal_page_first 13126
_journal_page_last 13136
_journal_paper_doi 10.1039/c0cp00030b
_journal_volume 12
_journal_year 2010
_chemical_formula_moiety 'C14 H20 B1 F2 N1 O2 '
_chemical_formula_sum 'C14 H20 B F2 N O2'
_chemical_formula_weight 283.12
_chemical_melting_point ?
_chemical_name_common '3,5-diflurophenyl tert-butyl boronic azaester'
_chemical_name_systematic
;
6-tert-butyl-2-(3',5'-difluorophenyl)-(N-B)-1,3,6,2-dioxazaborocan
;
_space_group_IT_number 14
_symmetry_cell_setting monoclinic
_symmetry_space_group_name_Hall '-P 2yn'
_symmetry_space_group_name_H-M 'P 1 21/n 1'
_atom_sites_solution_hydrogens geom
_atom_sites_solution_primary direct
_atom_sites_solution_secondary difmap
_cell_angle_alpha 90.00
_cell_angle_beta 102.551(2)
_cell_angle_gamma 90.00
_cell_formula_units_Z 4
_cell_length_a 6.6681(2)
_cell_length_b 21.4324(6)
_cell_length_c 9.8980(3)
_cell_measurement_reflns_used 9441
_cell_measurement_temperature 90(2)
_cell_measurement_theta_max 52.1998
_cell_measurement_theta_min 3.5468
_cell_volume 1380.75(7)
_computing_cell_refinement 'Bruker APEX2 software'
_computing_data_collection 'Bruker APEX2 software'
_computing_data_reduction
;
SAINT intergration software, Bruker AXS
SORTAV, R. H. Blessing, Acta Cryst., 1995, A51, 33-38
;
_computing_structure_refinement
;
SHELXS-97, G. M. Sheldrick, Acta. Cryst., 2008, A64, 112-122
;
_computing_structure_solution
;
SHELXS-97, G. M. Sheldrick, Acta. Cryst., 2008, A64, 112-122
;
_diffrn_ambient_temperature 90(2)
_diffrn_detector 'APEXII CCD camera'
_diffrn_measured_fraction_theta_full 0.997
_diffrn_measured_fraction_theta_max 0.998
_diffrn_measurement_device '\k-geometry diffractometer'
_diffrn_measurement_device_type 'Bruker APEXII'
_diffrn_measurement_method 'omega scans'
_diffrn_orient_matrix_type 'X-axis to radiation source'
_diffrn_orient_matrix_UB_11 0.530864E-1
_diffrn_orient_matrix_UB_12 0.433861E-1
_diffrn_orient_matrix_UB_13 -0.499095E-2
_diffrn_orient_matrix_UB_21 -0.933281E-1
_diffrn_orient_matrix_UB_22 0.55535E-2
_diffrn_orient_matrix_UB_23 -0.930111E-1
_diffrn_orient_matrix_UB_31 -0.109894
_diffrn_orient_matrix_UB_32 0.162421E-1
_diffrn_orient_matrix_UB_33 0.451343E-1
_diffrn_radiation_monochromator 'multi-layer optics'
_diffrn_radiation_probe x-ray
_diffrn_radiation_source 'TXS rotating anode'
_diffrn_radiation_type MoK\a
_diffrn_radiation_wavelength 0.71073
_diffrn_reflns_av_R_equivalents 0.0440
_diffrn_reflns_av_sigmaI/netI 0.0348
_diffrn_reflns_limit_h_max 14
_diffrn_reflns_limit_h_min -14
_diffrn_reflns_limit_k_max 47
_diffrn_reflns_limit_k_min -47
_diffrn_reflns_limit_l_max 22
_diffrn_reflns_limit_l_min -19
_diffrn_reflns_number 123017
_diffrn_reflns_reduction_process
;
Scaled and merged with SORTAV
R. H. Blessing, Cryst. Rev., 1987, 1, 3-58
R. H. Blessing, J. Appl. Cryst., 1989, 22, 396-397
;
_diffrn_reflns_theta_full 25.00
_diffrn_reflns_theta_max 52.324
_diffrn_reflns_theta_min 2.312
_diffrn_source 'rotating-anode X-ray source'
_exptl_absorpt_coefficient_mu 0.107
_exptl_absorpt_correction_T_max 1.006
_exptl_absorpt_correction_T_min 0.932
_exptl_absorpt_correction_type multi-scan
_exptl_absorpt_process_details
;
R. H. Blessing, Acta Cryst., 1995, A51, 33-38
;
_exptl_crystal_colour colourless
_exptl_crystal_density_diffrn 1.362
_exptl_crystal_density_method 'not measured'
_exptl_crystal_description unspecified
_exptl_crystal_F_000 600
_exptl_crystal_size_max 0.38
_exptl_crystal_size_mid 0.37
_exptl_crystal_size_min 0.10
_refine_diff_density_max 0.637
_refine_diff_density_min -0.628
_refine_diff_density_rms 0.210
_refine_ls_extinction_method none
_refine_ls_goodness_of_fit_ref 1.110
_refine_ls_hydrogen_treatment constr
_refine_ls_matrix_type full
_refine_ls_number_parameters 181
_refine_ls_number_reflns 15927
_refine_ls_number_restraints 0
_refine_ls_restrained_S_all 1.110
_refine_ls_R_factor_all 0.0564
_refine_ls_R_factor_gt 0.0384
_refine_ls_shift/su_max 0.001
_refine_ls_shift/su_mean 0.000
_refine_ls_structure_factor_coef Fsqd
_refine_ls_weighting_details 'calc w=1/[\s^2^(Fo^2^)+(0.0731P)^2^+0.0344P] where P=(Fo^2^+2Fc^2^)/3'
_refine_ls_weighting_scheme calc
_refine_ls_wR_factor_gt 0.1138
_refine_ls_wR_factor_ref 0.1304
_reflns_number_gt 12353
_reflns_number_total 15927
_reflns_threshold_expression >2sigma(I)
_cod_data_source_file c0cp00030b.txt
_cod_data_source_block 1_iam
_cod_depositor_comments
;
The following automatic conversions were performed:

'_chemical_melting_point' value 'not measured' was changed to '?' -
the value is undefined or not given.

'_diffrn_radiation_probe' value
'X-ray' changed to 'x-ray' according to
/home/saulius/struct/CIF-dictionaries/cif_core.dic dictionary named
'cif_core.dic' version 2.4.2 from 2011-04-26.

Automatic conversion script
Id: cif_fix_values 1891 2012-01-12 08:04:46Z andrius 
;
_cod_original_sg_symbol_H-M 'P 21/n'
_cod_original_formula_sum 'C14 H20 B1 F2 N1 O2'
_cod_database_code 7212901

loop_
_symmetry_equiv_pos_as_xyz
'x, y, z'
'-x+1/2, y+1/2, -z+1/2'
'-x, -y, -z'
'x-1/2, -y-1/2, z-1/2'

loop_
_atom_site_label
_atom_site_type_symbol
_atom_site_fract_x
_atom_site_fract_y
_atom_site_fract_z
_atom_site_U_iso_or_equiv
_atom_site_adp_type
_atom_site_occupancy
_atom_site_symmetry_multiplicity
_atom_site_calc_flag
_atom_site_refinement_flags
N1 N 0.33089(4) 0.173859(12) -0.08769(3) 0.01041(3) Uani 1 1 d .
O1 O 0.67913(4) 0.211786(14) 0.01665(3) 0.01561(4) Uani 1 1 d .
O2 O 0.38733(5) 0.237947(14) 0.12309(3) 0.01622(4) Uani 1 1 d .
C1 C 0.58181(4) 0.138599(14) 0.18699(3) 0.01083(4) Uani 1 1 d .
C2 C 0.77755(5) 0.111861(16) 0.20273(3) 0.01320(4) Uani 1 1 d .
H2 H 0.8594 0.1207 0.1376 0.016 Uiso 1 1 calc R
C11 C 0.28438(5) 0.106509(16) -0.13840(3) 0.01347(4) Uani 1 1 d .
C6 C 0.46768(5) 0.124619(15) 0.28657(3) 0.01258(4) Uani 1 1 d .
H6 H 0.3348 0.1421 0.2793 0.015 Uiso 1 1 calc R
F1 F 1.04040(4) 0.047059(17) 0.32505(4) 0.02412(6) Uani 1 1 d .
F2 F 0.44091(5) 0.073887(16) 0.49330(3) 0.02203(5) Uani 1 1 d .
C5 C 0.54972(5) 0.085271(16) 0.39556(3) 0.01392(4) Uani 1 1 d .
C4 C 0.74182(6) 0.057830(17) 0.41256(4) 0.01533(5) Uani 1 1 d .
H4 H 0.7949 0.0307 0.4876 0.018 Uiso 1 1 calc R
C10 C 0.14112(5) 0.207270(18) -0.06989(4) 0.01481(5) Uani 1 1 d .
H10A H 0.0540 0.1797 -0.0266 0.018 Uiso 1 1 calc R
H10B H 0.0600 0.2220 -0.1602 0.018 Uiso 1 1 calc R
C9 C 0.22004(6) 0.261887(18) 0.02376(4) 0.01666(5) Uani 1 1 d .
H9A H 0.2655 0.2962 -0.0295 0.020 Uiso 1 1 calc R
H9B H 0.1117 0.2779 0.0690 0.020 Uiso 1 1 calc R
C8 C 0.42672(5) 0.210024(18) -0.18860(3) 0.01460(5) Uani 1 1 d .
H8A H 0.3243 0.2385 -0.2445 0.018 Uiso 1 1 calc R
H8B H 0.4765 0.1811 -0.2520 0.018 Uiso 1 1 calc R
C3 C 0.85111(5) 0.072578(17) 0.31313(4) 0.01487(5) Uani 1 1 d .
C7 C 0.60602(6) 0.247430(18) -0.10399(4) 0.01653(5) Uani 1 1 d .
H7A H 0.7152 0.2531 -0.1566 0.020 Uiso 1 1 calc R
H7B H 0.5591 0.2890 -0.0800 0.020 Uiso 1 1 calc R
C13 C 0.48595(7) 0.07243(2) -0.14036(4) 0.01952(6) Uani 1 1 d .
H13A H 0.5736 0.0724 -0.0470 0.029 Uiso 1 1 calc R
H13B H 0.5571 0.0938 -0.2039 0.029 Uiso 1 1 calc R
H13C H 0.4560 0.0293 -0.1714 0.029 Uiso 1 1 calc R
B1 B 0.50549(5) 0.190656(17) 0.06930(4) 0.01149(4) Uani 1 1 d .
C12 C 0.14473(7) 0.10719(2) -0.28383(4) 0.01954(6) Uani 1 1 d .
H12A H 0.0168 0.1292 -0.2812 0.029 Uiso 1 1 calc R
H12B H 0.1133 0.0642 -0.3153 0.029 Uiso 1 1 calc R
H12C H 0.2150 0.1286 -0.3479 0.029 Uiso 1 1 calc R
C14 C 0.17383(7) 0.07072(2) -0.04185(5) 0.02048(6) Uani 1 1 d .
H14A H 0.0444 0.0918 -0.0390 0.031 Uiso 1 1 calc R
H14B H 0.2613 0.0694 0.0515 0.031 Uiso 1 1 calc R
H14C H 0.1451 0.0281 -0.0763 0.031 Uiso 1 1 calc R

loop_
_atom_site_aniso_label
_atom_site_aniso_U_11
_atom_site_aniso_U_22
_atom_site_aniso_U_33
_atom_site_aniso_U_23
_atom_site_aniso_U_13
_atom_site_aniso_U_12
N1 0.01083(7) 0.01193(8) 0.00851(7) 0.00057(6) 0.00218(5) 0.00141(6)
O1 0.01280(8) 0.01816(10) 0.01464(9) 0.00619(7) 0.00027(6) -0.00286(7)
O2 0.02247(10) 0.01419(9) 0.01026(8) -0.00138(6) -0.00026(7) 0.00640(7)
C1 0.01165(8) 0.01127(8) 0.00902(8) 0.00124(6) 0.00103(6) 0.00031(6)
C2 0.01153(8) 0.01434(10) 0.01310(10) 0.00317(8) 0.00129(7) 0.00101(7)
C11 0.01503(9) 0.01361(10) 0.01066(9) -0.00144(7) 0.00037(7) 0.00041(8)
C6 0.01421(9) 0.01349(10) 0.01007(9) 0.00115(7) 0.00272(7) 0.00054(7)
F1 0.01291(8) 0.02565(13) 0.03190(15) 0.01123(11) 0.00071(8) 0.00534(8)
F2 0.02736(12) 0.02658(13) 0.01422(9) 0.00570(8) 0.00908(8) -0.00174(10)
C5 0.01764(10) 0.01416(10) 0.00972(9) 0.00184(7) 0.00246(8) -0.00209(8)
C4 0.01712(11) 0.01381(10) 0.01291(10) 0.00401(8) -0.00150(8) -0.00165(8)
C10 0.01196(9) 0.01863(12) 0.01369(10) -0.00032(9) 0.00248(8) 0.00432(8)
C9 0.02103(12) 0.01590(11) 0.01257(10) 0.00027(8) 0.00262(9) 0.00809(10)
C8 0.01626(10) 0.01793(12) 0.00993(9) 0.00370(8) 0.00352(8) 0.00075(9)
C3 0.01194(9) 0.01424(10) 0.01655(11) 0.00416(8) -0.00101(8) 0.00062(7)
C7 0.01600(11) 0.01721(12) 0.01609(11) 0.00661(9) 0.00287(9) -0.00172(9)
C13 0.02101(13) 0.01803(13) 0.01775(13) -0.00404(10) 0.00033(10) 0.00665(10)
B1 0.01294(10) 0.01128(10) 0.00968(10) 0.00121(8) 0.00119(8) 0.00050(8)
C12 0.02149(13) 0.02148(14) 0.01262(11) -0.00339(10) -0.00298(9) 0.00163(11)
C14 0.02412(15) 0.01887(14) 0.01742(13) 0.00045(10) 0.00230(11) -0.00771(12)

loop_
_atom_type_symbol
_atom_type_description
_atom_type_scat_dispersion_real
_atom_type_scat_dispersion_imag
_atom_type_scat_source
C C 0.0033 0.0016 'International Tables Vol C Tables 4.2.6.8 and 6.1.1.4'
H H 0.0000 0.0000 'International Tables Vol C Tables 4.2.6.8 and 6.1.1.4'
B B 0.0013 0.0007 'International Tables Vol C Tables 4.2.6.8 and 6.1.1.4'
N N 0.0061 0.0033 'International Tables Vol C Tables 4.2.6.8 and 6.1.1.4'
O O 0.0106 0.0060 'International Tables Vol C Tables 4.2.6.8 and 6.1.1.4'
F F 0.0171 0.0103 'International Tables Vol C Tables 4.2.6.8 and 6.1.1.4'

loop_
_geom_angle_atom_site_label_1
_geom_angle_atom_site_label_2
_geom_angle_atom_site_label_3
_geom_angle
C10 N1 C8 108.79(3)
C10 N1 C11 111.82(3)
C8 N1 C11 110.49(2)
C10 N1 B1 102.21(2)
C8 N1 B1 100.64(2)
C11 N1 B1 121.78(2)
C7 O1 B1 108.58(3)
C9 O2 B1 114.01(3)
C6 C1 C2 117.94(3)
C6 C1 B1 121.40(3)
C2 C1 B1 120.17(3)
C3 C2 C1 119.89(3)
C3 C2 H2 120.1
C1 C2 H2 120.1
C14 C11 C13 108.12(3)
C14 C11 C12 108.26(3)
C13 C11 C12 110.33(3)
C14 C11 N1 110.87(3)
C13 C11 N1 109.64(3)
C12 C11 N1 109.60(3)
C5 C6 C1 119.66(3)
C5 C6 H6 120.2
C1 C6 H6 120.2
F2 C5 C6 119.01(3)
F2 C5 C4 117.53(3)
C6 C5 C4 123.44(3)
C3 C4 C5 115.64(3)
C3 C4 H4 122.2
C5 C4 H4 122.2
N1 C10 C9 104.57(3)
N1 C10 H10A 110.8
C9 C10 H10A 110.8
N1 C10 H10B 110.8
C9 C10 H10B 110.8
H10A C10 H10B 108.9
O2 C9 C10 105.18(3)
O2 C9 H9A 110.7
C10 C9 H9A 110.7
O2 C9 H9B 110.7
C10 C9 H9B 110.7
H9A C9 H9B 108.8
N1 C8 C7 107.42(3)
N1 C8 H8A 110.2
C7 C8 H8A 110.2
N1 C8 H8B 110.2
C7 C8 H8B 110.2
H8A C8 H8B 108.5
F1 C3 C2 118.54(3)
F1 C3 C4 118.05(3)
C2 C3 C4 123.41(3)
O1 C7 C8 105.35(3)
O1 C7 H7A 110.7
C8 C7 H7A 110.7
O1 C7 H7B 110.7
C8 C7 H7B 110.7
H7A C7 H7B 108.8
C11 C13 H13A 109.5
C11 C13 H13B 109.5
H13A C13 H13B 109.5
C11 C13 H13C 109.5
H13A C13 H13C 109.5
H13B C13 H13C 109.5
O1 B1 O2 117.06(3)
O1 B1 C1 109.03(3)
O2 B1 C1 109.19(3)
O1 B1 N1 100.01(2)
O2 B1 N1 99.11(2)
C1 B1 N1 122.62(3)
C11 C12 H12A 109.5
C11 C12 H12B 109.5
H12A C12 H12B 109.5
C11 C12 H12C 109.5
H12A C12 H12C 109.5
H12B C12 H12C 109.5
C11 C14 H14A 109.5
C11 C14 H14B 109.5
H14A C14 H14B 109.5
C11 C14 H14C 109.5
H14A C14 H14C 109.5
H14B C14 H14C 109.5

loop_
_geom_bond_atom_site_label_1
_geom_bond_atom_site_label_2
_geom_bond_distance
N1 C10 1.4973(4)
N1 C8 1.5113(4)
N1 C11 1.5376(4)
N1 B1 1.7645(4)
O1 C7 1.4121(4)
O1 B1 1.4421(4)
O2 C9 1.4134(4)
O2 B1 1.4540(4)
C1 C6 1.4023(4)
C1 C2 1.4028(4)
C1 B1 1.6134(4)
C2 C3 1.3822(4)
C2 H2 0.9500
C11 C14 1.5334(5)
C11 C13 1.5335(5)
C11 C12 1.5352(5)
C6 C5 1.3848(4)
C6 H6 0.9500
F1 C3 1.3570(4)
F2 C5 1.3517(4)
C5 C4 1.3862(5)
C4 C3 1.3825(5)
C4 H4 0.9500
C10 C9 1.5147(5)
C10 H10A 0.9900
C10 H10B 0.9900
C9 H9A 0.9900
C9 H9B 0.9900
C8 C7 1.5292(5)
C8 H8A 0.9900
C8 H8B 0.9900
C7 H7A 0.9900
C7 H7B 0.9900
C13 H13A 0.9800
C13 H13B 0.9800
C13 H13C 0.9800
C12 H12A 0.9800
C12 H12B 0.9800
C12 H12C 0.9800
C14 H14A 0.9800
C14 H14B 0.9800
C14 H14C 0.9800

loop_
_geom_torsion_atom_site_label_1
_geom_torsion_atom_site_label_2
_geom_torsion_atom_site_label_3
_geom_torsion_atom_site_label_4
_geom_torsion
C6 C1 C2 C3 0.67(5)
B1 C1 C2 C3 172.79(3)
C10 N1 C11 C14 -54.83(4)
C8 N1 C11 C14 -176.16(3)
B1 N1 C11 C14 66.24(4)
C10 N1 C11 C13 -174.14(3)
C8 N1 C11 C13 64.54(3)
B1 N1 C11 C13 -53.06(4)
C10 N1 C11 C12 64.62(4)
C8 N1 C11 C12 -56.70(3)
B1 N1 C11 C12 -174.30(3)
C2 C1 C6 C5 -0.24(5)
B1 C1 C6 C5 -172.26(3)
C1 C6 C5 F2 177.78(3)
C1 C6 C5 C4 -0.39(5)
F2 C5 C4 C3 -177.64(3)
C6 C5 C4 C3 0.57(5)
C8 N1 C10 C9 -76.53(3)
C11 N1 C10 C9 161.17(3)
B1 N1 C10 C9 29.32(3)
B1 O2 C9 C10 34.62(4)
N1 C10 C9 O2 -39.86(4)
C10 N1 C8 C7 100.75(3)
C11 N1 C8 C7 -136.14(3)
B1 N1 C8 C7 -6.18(3)
C1 C2 C3 F1 179.53(3)
C1 C2 C3 C4 -0.50(6)
C5 C4 C3 F1 179.86(3)
C5 C4 C3 C2 -0.11(6)
B1 O1 C7 C8 -45.15(4)
N1 C8 C7 O1 29.89(4)
C7 O1 B1 O2 -67.17(4)
C7 O1 B1 C1 168.31(3)
C7 O1 B1 N1 38.53(3)
C9 O2 B1 O1 91.68(4)
C9 O2 B1 C1 -143.89(3)
C9 O2 B1 N1 -14.56(4)
C6 C1 B1 O1 158.79(3)
C2 C1 B1 O1 -13.06(4)
C6 C1 B1 O2 29.77(4)
C2 C1 B1 O2 -142.08(3)
C6 C1 B1 N1 -85.18(4)
C2 C1 B1 N1 102.98(3)
C10 N1 B1 O1 -130.18(3)
C8 N1 B1 O1 -18.11(3)
C11 N1 B1 O1 104.26(3)
C10 N1 B1 O2 -10.43(3)
C8 N1 B1 O2 101.65(3)
C11 N1 B1 O2 -135.99(3)
C10 N1 B1 C1 109.42(3)
C8 N1 B1 C1 -138.50(3)
C11 N1 B1 C1 -16.14(4)
